data_2216622
loop_
_publ_author_name
'Shun-Li Li'
'Hong-Ye Bai'
'Jin Yang'

_publ_section_title
;
 Poly[[\m~2~-1,4-bis(3-pyridylmethoxy)benzene-hemi-\m~2~-fumarato-silver(I)]
 monohydrate]
;
_journal_coeditor_code LH2537
_journal_issue 12
_journal_name_full 'Acta Crystallographica Section E'
_journal_page_first m2911
_journal_page_last m2911
_journal_paper_doi 10.1107/S1600536807054591
_journal_volume 63
_journal_year 2007
_chemical_formula_iupac '[Ag (C18 H16 N2 O2) (C4 H2 O4)0.5], H2 O'
_chemical_formula_moiety 'C20 H17 Ag N2 O4, H2 O'
_chemical_formula_sum 'C20 H19 Ag N2 O5'
_chemical_formula_weight 475.24
_chemical_name_systematic
;
Poly[[\m~2~-1,4-bis(3-pyridylmethoxy)benzene-hemi-\m~2~-fumarato-silver(I)]
hydrate]
;
_space_group_IT_number 2
_symmetry_cell_setting triclinic
_symmetry_space_group_name_Hall '-P 1'
_symmetry_space_group_name_H-M 'P -1'
_atom_sites_solution_hydrogens geom
_atom_sites_solution_primary direct
_atom_sites_solution_secondary difmap
_audit_creation_method SHELXL-97
_cell_angle_alpha 88.845(2)
_cell_angle_beta 71.8670(10)
_cell_angle_gamma 77.047(2)
_cell_formula_units_Z 2
_cell_length_a 8.5730(8)
_cell_length_b 9.7120(9)
_cell_length_c 12.0990(11)
_cell_measurement_reflns_used 4127
_cell_measurement_temperature 293(2)
_cell_measurement_theta_max 28.53
_cell_measurement_theta_min 1.77
_cell_volume 931.65(15)
_computing_cell_refinement 'SAINT (Bruker, 1999)'
_computing_data_collection 'SMART (Bruker, 1997)'
_computing_data_reduction 'SAINT (Bruker, 1999)'
_computing_molecular_graphics 'SHELXTL-PLUS (Sheldrick, 1990)'
_computing_publication_material 'SHELXL97 (Sheldrick, 1997)'
_computing_structure_refinement 'SHELXL97 (Sheldrick, 1997)'
_computing_structure_solution 'SHELXS97 (Sheldrick, 1997)'
_diffrn_ambient_temperature 293(2)
_diffrn_measured_fraction_theta_full 0.987
_diffrn_measured_fraction_theta_max 0.868
_diffrn_measurement_device_type 'Bruker APEX CCD area-detector'
_diffrn_measurement_method '\w scans'
_diffrn_radiation_monochromator graphite
_diffrn_radiation_source 'fine-focus sealed tube'
_diffrn_radiation_type MoK\a
_diffrn_radiation_wavelength 0.71069
_diffrn_reflns_av_R_equivalents 0.0179
_diffrn_reflns_av_sigmaI/netI 0.0363
_diffrn_reflns_limit_h_max 11
_diffrn_reflns_limit_h_min -11
_diffrn_reflns_limit_k_max 12
_diffrn_reflns_limit_k_min -12
_diffrn_reflns_limit_l_max 8
_diffrn_reflns_limit_l_min -15
_diffrn_reflns_number 5611
_diffrn_reflns_theta_full 25.00
_diffrn_reflns_theta_max 28.53
_diffrn_reflns_theta_min 1.77
_diffrn_standards_number 0
_exptl_absorpt_coefficient_mu 1.117
_exptl_absorpt_correction_T_max 0.676
_exptl_absorpt_correction_T_min 0.632
_exptl_absorpt_correction_type multi-scan
_exptl_absorpt_process_details '(SADABS; Sheldrick, 1996)'
_exptl_crystal_colour colorless
_exptl_crystal_density_diffrn 1.694
_exptl_crystal_density_method 'not measured'
_exptl_crystal_description block
_exptl_crystal_F_000 480
_exptl_crystal_size_max 0.42
_exptl_crystal_size_mid 0.36
_exptl_crystal_size_min 0.35
_refine_diff_density_max 1.170
_refine_diff_density_min -0.568
_refine_ls_extinction_method none
_refine_ls_goodness_of_fit_ref 1.088
_refine_ls_hydrogen_treatment mixed
_refine_ls_matrix_type full
_refine_ls_number_parameters 259
_refine_ls_number_reflns 4127
_refine_ls_number_restraints 3
_refine_ls_restrained_S_all 1.088
_refine_ls_R_factor_all 0.0405
_refine_ls_R_factor_gt 0.0339
_refine_ls_shift/su_max 0.001
_refine_ls_shift/su_mean 0.000
_refine_ls_structure_factor_coef Fsqd
_refine_ls_weighting_details 'calc w=1/[\s^2^(Fo^2^)+(0.0611P)^2^+0.3593P] where P=(Fo^2^+2Fc^2^)/3'
_refine_ls_weighting_scheme calc
_refine_ls_wR_factor_gt 0.0955
_refine_ls_wR_factor_ref 0.1073
_reflns_number_gt 3629
_reflns_number_total 4127
_reflns_threshold_expression I>2\s(I)
_cod_data_source_file lh2537.cif
_cod_data_source_block I
_cod_database_code 2216622
_cod_database_fobs_code 2216622

loop_
_symmetry_equiv_pos_as_xyz
'x, y, z'
'-x, -y, -z'

loop_
_atom_site_type_symbol
_atom_site_label
_atom_site_fract_x
_atom_site_fract_y
_atom_site_fract_z
_atom_site_U_iso_or_equiv
_atom_site_adp_type
_atom_site_calc_flag
_atom_site_refinement_flags
_atom_site_occupancy
Ag Ag1 0.64106(3) 0.45095(3) 0.55161(2) 0.04642(11) Uani d . 1
C C1 0.4381(4) 0.4066(3) 0.8046(3) 0.0479(8) Uani d . 1
H H1 0.5187 0.3215 0.7871 0.058 Uiso calc R 1
C C2 0.3196(5) 0.4286(4) 0.9124(3) 0.0547(9) Uani d . 1
H H2 0.3224 0.3613 0.9680 0.066 Uiso calc R 1
C C3 0.1954(4) 0.5524(4) 0.9376(3) 0.0476(7) Uani d . 1
H H3 0.1127 0.5687 1.0101 0.057 Uiso calc R 1
C C4 0.1949(3) 0.6511(3) 0.8549(3) 0.0352(6) Uani d . 1
C C5 0.3232(3) 0.6225(3) 0.7493(3) 0.0362(6) Uani d . 1
H H5 0.3262 0.6902 0.6937 0.043 Uiso calc R 1
C C6 0.0622(4) 0.7879(3) 0.8736(3) 0.0391(6) Uani d . 1
H H6A 0.1143 0.8682 0.8640 0.047 Uiso calc R 1
H H6B 0.0016 0.7916 0.8175 0.047 Uiso calc R 1
C C7 -0.1839(4) 0.9076(3) 1.0236(3) 0.0416(7) Uani d . 1
C C8 -0.2800(4) 0.9094(3) 1.1393(3) 0.0470(8) Uani d . 1
H H8 -0.2509 0.8372 1.1858 0.056 Uiso calc R 1
C C9 -0.4204(4) 1.0199(3) 1.1857(3) 0.0448(7) Uani d . 1
H H9 -0.4861 1.0209 1.2631 0.054 Uiso calc R 1
C C10 -0.4615(4) 1.1267(3) 1.1173(3) 0.0378(6) Uani d . 1
C C11 -0.3624(4) 1.1257(3) 1.0023(3) 0.0427(7) Uani d . 1
H H11 -0.3894 1.1998 0.9566 0.051 Uiso calc R 1
C C12 -0.2235(4) 1.0157(3) 0.9544(3) 0.0418(7) Uani d . 1
H H12 -0.1581 1.0148 0.8769 0.050 Uiso calc R 1
C C13 -0.7012(4) 1.2405(3) 1.2734(3) 0.0409(7) Uani d . 1
H H13A -0.6349 1.2422 1.3252 0.049 Uiso calc R 1
H H13B -0.7448 1.1556 1.2856 0.049 Uiso calc R 1
C C14 -0.8441(3) 1.3692(3) 1.2985(3) 0.0354(6) Uani d . 1
C C15 -0.9936(3) 1.3643(3) 1.3841(3) 0.0356(6) Uani d . 1
H H15 -1.0021 1.2801 1.4208 0.043 Uiso calc R 1
C C16 -0.8321(4) 1.4946(3) 1.2444(3) 0.0444(7) Uani d . 1
H H16 -0.7342 1.5014 1.1858 0.053 Uiso calc R 1
C C17 -0.9688(4) 1.6107(4) 1.2789(3) 0.0515(8) Uani d . 1
H H17 -0.9628 1.6967 1.2444 0.062 Uiso calc R 1
C C18 -1.1126(4) 1.5963(3) 1.3645(3) 0.0457(7) Uani d . 1
H H18 -1.2037 1.6740 1.3870 0.055 Uiso calc R 1
C C19 0.6094(4) 0.1537(3) 0.5074(3) 0.0428(7) Uani d . 1
C C20 0.5740(4) 0.0108(3) 0.4968(3) 0.0416(7) Uani d . 1
H H20 0.6633 -0.0679 0.4847 0.050 Uiso calc R 1
N N1 0.4431(3) 0.5020(3) 0.7234(2) 0.0388(5) Uani d . 1
N N2 -1.1269(3) 1.4750(3) 1.4167(2) 0.0372(5) Uani d . 1
O O1 0.7521(4) 0.1564(3) 0.5123(4) 0.0778(10) Uani d . 1
O O2 0.4997(3) 0.2597(2) 0.5080(3) 0.0596(7) Uani d . 1
O O3 -0.0494(3) 0.7919(2) 0.9878(2) 0.0562(7) Uani d . 1
O O4 -0.5989(3) 1.2410(2) 1.15538(19) 0.0470(5) Uani d . 1
O O1W 1.0451(6) -0.0306(5) 0.3447(3) 0.0956(12) Uani d D 1
H H1A 1.107(6) -0.084(7) 0.378(5) 0.143 Uiso d D 1
H H1B 0.946(3) -0.015(8) 0.392(5) 0.143 Uiso d D 1

loop_
_atom_site_aniso_label
_atom_site_aniso_U_11
_atom_site_aniso_U_22
_atom_site_aniso_U_33
_atom_site_aniso_U_12
_atom_site_aniso_U_13
_atom_site_aniso_U_23
Ag1 0.02882(14) 0.05097(17) 0.04432(17) -0.00020(10) 0.00425(10) -0.00846(11)
C1 0.0378(16) 0.0375(15) 0.0535(19) 0.0032(12) -0.0014(14) -0.0017(14)
C2 0.0462(18) 0.0487(18) 0.051(2) 0.0015(15) 0.0014(15) 0.0091(15)
C3 0.0387(16) 0.0505(18) 0.0394(16) -0.0026(14) 0.0027(13) -0.0011(13)
C4 0.0270(13) 0.0354(14) 0.0377(15) -0.0021(11) -0.0054(11) -0.0094(11)
C5 0.0308(13) 0.0347(14) 0.0372(15) -0.0031(11) -0.0051(12) -0.0056(11)
C6 0.0317(14) 0.0396(14) 0.0357(15) 0.0029(11) -0.0032(12) -0.0101(11)
C7 0.0293(14) 0.0362(14) 0.0451(17) 0.0034(11) 0.0011(12) -0.0083(12)
C8 0.0381(16) 0.0410(16) 0.0443(17) 0.0069(13) 0.0009(14) 0.0013(13)
C9 0.0352(15) 0.0450(16) 0.0370(16) 0.0042(13) 0.0036(13) -0.0042(13)
C10 0.0260(13) 0.0372(14) 0.0393(15) 0.0046(11) -0.0023(11) -0.0095(11)
C11 0.0346(15) 0.0451(16) 0.0386(16) 0.0049(12) -0.0072(13) -0.0017(13)
C12 0.0309(14) 0.0505(17) 0.0320(14) 0.0004(12) 0.0010(12) -0.0076(12)
C13 0.0269(13) 0.0400(15) 0.0434(16) 0.0025(11) -0.0002(12) -0.0058(12)
C14 0.0253(12) 0.0361(14) 0.0371(15) 0.0008(10) -0.0038(11) -0.0090(11)
C15 0.0259(13) 0.0349(13) 0.0384(15) -0.0008(10) -0.0031(11) -0.0072(11)
C16 0.0296(14) 0.0473(17) 0.0466(17) -0.0040(12) -0.0017(13) -0.0006(13)
C17 0.0450(18) 0.0400(16) 0.057(2) -0.0034(14) -0.0036(16) 0.0044(14)
C18 0.0321(15) 0.0407(16) 0.0528(19) 0.0047(12) -0.0058(14) -0.0073(13)
C19 0.0439(17) 0.0377(15) 0.0421(17) -0.0125(13) -0.0046(13) 0.0008(12)
C20 0.0426(16) 0.0311(13) 0.0450(17) -0.0042(12) -0.0079(14) 0.0014(12)
N1 0.0284(11) 0.0365(12) 0.0400(13) -0.0002(9) 0.0010(10) -0.0059(10)
N2 0.0257(11) 0.0378(12) 0.0397(13) 0.0001(9) -0.0027(10) -0.0107(10)
O1 0.0632(18) 0.0588(17) 0.124(3) -0.0218(14) -0.043(2) 0.0142(18)
O2 0.0475(14) 0.0339(11) 0.0852(19) -0.0040(10) -0.0071(13) -0.0046(11)
O3 0.0423(13) 0.0443(12) 0.0509(14) 0.0131(10) 0.0132(11) 0.0001(10)
O4 0.0330(11) 0.0467(12) 0.0403(12) 0.0127(9) 0.0029(9) -0.0047(9)
O1W 0.093(3) 0.109(3) 0.073(2) -0.005(2) -0.022(2) 0.010(2)

loop_
_atom_type_symbol
_atom_type_description
_atom_type_scat_dispersion_real
_atom_type_scat_dispersion_imag
_atom_type_scat_source
C C 0.0033 0.0016 'International Tables Vol C Tables 4.2.6.8 and 6.1.1.4'
H H 0.0000 0.0000 'International Tables Vol C Tables 4.2.6.8 and 6.1.1.4'
N N 0.0061 0.0033 'International Tables Vol C Tables 4.2.6.8 and 6.1.1.4'
O O 0.0106 0.0060 'International Tables Vol C Tables 4.2.6.8 and 6.1.1.4'
Ag Ag -0.8971 1.1015 'International Tables Vol C Tables 4.2.6.8 and 6.1.1.4'

loop_
_geom_angle_atom_site_label_1
_geom_angle_atom_site_label_2
_geom_angle_atom_site_label_3
_geom_angle_site_symmetry_1
_geom_angle_site_symmetry_3
_geom_angle
N2 Ag1 N1 1_744 . 153.76(10)
N2 Ag1 O2 1_744 . 116.46(9)
N1 Ag1 O2 . . 89.76(9)
N2 Ag1 Ag1 1_744 2_666 106.01(7)
N1 Ag1 Ag1 . 2_666 85.94(7)
O2 Ag1 Ag1 . 2_666 63.49(6)
N1 C1 C2 . . 122.8(3)
N1 C1 H1 . . 118.6
C2 C1 H1 . . 118.6
C1 C2 C3 . . 119.0(3)
C1 C2 H2 . . 120.5
C3 C2 H2 . . 120.5
C4 C3 C2 . . 119.5(3)
C4 C3 H3 . . 120.2
C2 C3 H3 . . 120.2
C3 C4 C5 . . 117.7(3)
C3 C4 C6 . . 123.3(3)
C5 C4 C6 . . 119.0(3)
N1 C5 C4 . . 123.3(3)
N1 C5 H5 . . 118.4
C4 C5 H5 . . 118.4
O3 C6 C4 . . 107.4(2)
O3 C6 H6A . . 110.2
C4 C6 H6A . . 110.2
O3 C6 H6B . . 110.2
C4 C6 H6B . . 110.2
H6A C6 H6B . . 108.5
C12 C7 O3 . . 125.2(3)
C12 C7 C8 . . 120.7(3)
O3 C7 C8 . . 114.1(3)
C7 C8 C9 . . 119.7(3)
C7 C8 H8 . . 120.1
C9 C8 H8 . . 120.1
C10 C9 C8 . . 120.0(3)
C10 C9 H9 . . 120.0
C8 C9 H9 . . 120.0
C9 C10 C11 . . 119.9(3)
C9 C10 O4 . . 124.3(3)
C11 C10 O4 . . 115.8(3)
C12 C11 C10 . . 120.8(3)
C12 C11 H11 . . 119.6
C10 C11 H11 . . 119.6
C7 C12 C11 . . 118.9(3)
C7 C12 H12 . . 120.5
C11 C12 H12 . . 120.5
O4 C13 C14 . . 108.2(2)
O4 C13 H13A . . 110.1
C14 C13 H13A . . 110.1
O4 C13 H13B . . 110.1
C14 C13 H13B . . 110.1
H13A C13 H13B . . 108.4
C16 C14 C15 . . 118.0(3)
C16 C14 C13 . . 123.5(3)
C15 C14 C13 . . 118.4(3)
N2 C15 C14 . . 123.4(3)
N2 C15 H15 . . 118.3
C14 C15 H15 . . 118.3
C14 C16 C17 . . 119.1(3)
C14 C16 H16 . . 120.5
C17 C16 H16 . . 120.5
C18 C17 C16 . . 119.0(3)
C18 C17 H17 . . 120.5
C16 C17 H17 . . 120.5
N2 C18 C17 . . 122.6(3)
N2 C18 H18 . . 118.7
C17 C18 H18 . . 118.7
O2 C19 O1 . . 124.1(3)
O2 C19 C20 . . 118.8(3)
O1 C19 C20 . . 117.1(3)
C20 C20 C19 2_656 . 124.6(4)
C20 C20 H20 2_656 . 117.7
C19 C20 H20 . . 117.7
C1 N1 C5 . . 117.7(3)
C1 N1 Ag1 . . 118.8(2)
C5 N1 Ag1 . . 123.5(2)
C18 N2 C15 . . 117.9(3)
C18 N2 Ag1 . 1_366 122.60(19)
C15 N2 Ag1 . 1_366 119.5(2)
C19 O2 Ag1 . . 99.6(2)
C7 O3 C6 . . 117.5(2)
C10 O4 C13 . . 115.5(2)
H1A O1W H1B . . 106(6)

loop_
_geom_bond_atom_site_label_1
_geom_bond_atom_site_label_2
_geom_bond_site_symmetry_2
_geom_bond_distance
Ag1 N2 1_744 2.202(2)
Ag1 N1 . 2.217(2)
Ag1 O2 . 2.577(3)
Ag1 Ag1 2_666 3.0193(5)
C1 N1 . 1.335(4)
C1 C2 . 1.367(5)
C1 H1 . 0.9300
C2 C3 . 1.382(5)
C2 H2 . 0.9300
C3 C4 . 1.372(4)
C3 H3 . 0.9300
C4 C5 . 1.386(4)
C4 C6 . 1.512(4)
C5 N1 . 1.341(4)
C5 H5 . 0.9300
C6 O3 . 1.411(4)
C6 H6A . 0.9700
C6 H6B . 0.9700
C7 C12 . 1.377(5)
C7 O3 . 1.382(3)
C7 C8 . 1.384(4)
C8 C9 . 1.393(4)
C8 H8 . 0.9300
C9 C10 . 1.366(4)
C9 H9 . 0.9300
C10 C11 . 1.386(4)
C10 O4 . 1.388(3)
C11 C12 . 1.386(4)
C11 H11 . 0.9300
C12 H12 . 0.9300
C13 O4 . 1.425(4)
C13 C14 . 1.501(4)
C13 H13A . 0.9700
C13 H13B . 0.9700
C14 C16 . 1.379(4)
C14 C15 . 1.384(4)
C15 N2 . 1.343(3)
C15 H15 . 0.9300
C16 C17 . 1.393(4)
C16 H16 . 0.9300
C17 C18 . 1.375(5)
C17 H17 . 0.9300
C18 N2 . 1.337(4)
C18 H18 . 0.9300
C19 O2 . 1.228(4)
C19 O1 . 1.250(4)
C19 C20 . 1.502(4)
C20 C20 2_656 1.309(6)
C20 H20 . 0.9300
N2 Ag1 1_366 2.202(2)
O1W H1A . 0.85(6)
O1W H1B . 0.85(5)

loop_
_geom_hbond_atom_site_label_D
_geom_hbond_atom_site_label_H
_geom_hbond_atom_site_label_A
_geom_hbond_site_symmetry_A
_geom_hbond_distance_DH
_geom_hbond_distance_HA
_geom_hbond_distance_DA
_geom_hbond_angle_DHA
O1W H1B O1 . 0.85(5) 2.23(5) 2.941(6) 141(7)
O1W H1A O1 2_756 0.85(6) 2.07(3) 2.888(5) 162(8)

loop_
_geom_torsion_atom_site_label_1
_geom_torsion_atom_site_label_2
_geom_torsion_atom_site_label_3
_geom_torsion_atom_site_label_4
_geom_torsion_site_symmetry_1
_geom_torsion_site_symmetry_4
_geom_torsion
N1 C1 C2 C3 . . 2.4(6)
C1 C2 C3 C4 . . -0.9(6)
C2 C3 C4 C5 . . -1.3(5)
C2 C3 C4 C6 . . 178.6(3)
C3 C4 C5 N1 . . 2.2(5)
C6 C4 C5 N1 . . -177.7(3)
C3 C4 C6 O3 . . 1.5(4)
C5 C4 C6 O3 . . -178.6(3)
C12 C7 C8 C9 . . 1.5(5)
O3 C7 C8 C9 . . -179.3(3)
C7 C8 C9 C10 . . -0.8(5)
C8 C9 C10 C11 . . -0.7(5)
C8 C9 C10 O4 . . 179.9(3)
C9 C10 C11 C12 . . 1.5(5)
O4 C10 C11 C12 . . -179.0(3)
O3 C7 C12 C11 . . -179.8(3)
C8 C7 C12 C11 . . -0.7(5)
C10 C11 C12 C7 . . -0.8(5)
O4 C13 C14 C16 . . -30.1(4)
O4 C13 C14 C15 . . 152.9(3)
C16 C14 C15 N2 . . 0.1(5)
C13 C14 C15 N2 . . 177.3(3)
C15 C14 C16 C17 . . 0.9(5)
C13 C14 C16 C17 . . -176.2(3)
C14 C16 C17 C18 . . -1.0(6)
C16 C17 C18 N2 . . 0.2(6)
O2 C19 C20 C20 . 2_656 -9.4(6)
O1 C19 C20 C20 . 2_656 172.3(4)
C2 C1 N1 C5 . . -1.6(5)
C2 C1 N1 Ag1 . . -179.4(3)
C4 C5 N1 C1 . . -0.8(5)
C4 C5 N1 Ag1 . . 176.9(2)
N2 Ag1 N1 C1 1_744 . -109.7(3)
O2 Ag1 N1 C1 . . 68.1(3)
Ag1 Ag1 N1 C1 2_666 . 131.5(3)
N2 Ag1 N1 C5 1_744 . 72.7(3)
O2 Ag1 N1 C5 . . -109.5(2)
Ag1 Ag1 N1 C5 2_666 . -46.1(2)
C17 C18 N2 C15 . . 0.8(5)
C17 C18 N2 Ag1 . 1_366 -178.9(3)
C14 C15 N2 C18 . . -0.9(5)
C14 C15 N2 Ag1 . 1_366 178.7(2)
O1 C19 O2 Ag1 . . -7.9(4)
C20 C19 O2 Ag1 . . 173.8(2)
N2 Ag1 O2 C19 1_744 . 65.7(2)
N1 Ag1 O2 C19 . . -113.2(2)
Ag1 Ag1 O2 C19 2_666 . 161.2(2)
C12 C7 O3 C6 . . 4.0(5)
C8 C7 O3 C6 . . -175.2(3)
C4 C6 O3 C7 . . -178.9(3)
C9 C10 O4 C13 . . -1.1(5)
C11 C10 O4 C13 . . 179.4(3)
C14 C13 O4 C10 . . -179.0(3)
